data_1564045
loop_
_publ_author_name
'Caballero, Pedro'
'Colodrero, Rosario M.P.'
'Conejo, Mar\'ia del Mar'
'Pastor, Antonio'
'\'Alvarez, Eleuterio'
'Montilla, Francisco'
'Carrasco, Carlos J.'
'Nicasio, Antonio I.'
'Galindo, Agust\'in'

_publ_section_title
;
 Homochiral imidazolium-based dicarboxylate compounds: Structure and
 solution behaviour
;
_journal_name_full 'Inorganica Chimica Acta'
_journal_page_first 119923
_journal_paper_doi 10.1016/j.ica.2020.119923
_journal_volume 513
_journal_year 2020
_chemical_absolute_configuration rm
_chemical_formula_moiety 'C13 H19 N2 O4, H4 N'
_chemical_formula_sum 'C13 H23 N3 O4'
_chemical_formula_weight 285.34
_space_group_crystal_system tetragonal
_space_group_IT_number 76
_space_group_name_Hall 'P 4w'
_space_group_name_H-M_alt 'P 41'
_atom_sites_solution_hydrogens mixed
_cell_angle_alpha 90
_cell_angle_beta 90
_cell_angle_gamma 90
_cell_formula_units_Z 4
_cell_length_a 11.1542(2)
_cell_length_b 11.1542(2)
_cell_length_c 12.5224(3)
_cell_measurement_reflns_used 9920
_cell_measurement_temperature 193(2)
_cell_measurement_theta_max 34.33
_cell_measurement_theta_min 2.45
_cell_volume 1557.99(5)
_computing_cell_refinement 'Bruker SAINT'
_computing_data_collection 'Bruker APEX2'
_computing_data_reduction 'Bruker SAINT'
_computing_molecular_graphics 'Bruker SHELXTL'
_computing_publication_material 'Bruker SHELXTL'
_computing_structure_refinement 'SHELXL-2018/3 (Sheldrick, 2018)'
_computing_structure_solution 'SHELXS-97 (Sheldrick, 2008)'
_diffrn_ambient_temperature 193(2)
_diffrn_detector_area_resol_mean 8.26
_diffrn_measured_fraction_theta_full 0.999
_diffrn_measured_fraction_theta_max 0.999
_diffrn_measurement_device_type
; 
 Bruker-Nonius X8kappa APEX II CCD area detector 
;
_diffrn_measurement_method 'phi and omega scans with narrow frames'
_diffrn_radiation_monochromator graphite
_diffrn_radiation_source 'fine-focus sealed tube'
_diffrn_radiation_type MoK\a
_diffrn_radiation_wavelength 0.71073
_diffrn_reflns_av_R_equivalents 0.0274
_diffrn_reflns_av_unetI/netI 0.0128
_diffrn_reflns_Laue_measured_fraction_full 0.999
_diffrn_reflns_Laue_measured_fraction_max 0.999
_diffrn_reflns_limit_h_max 13
_diffrn_reflns_limit_h_min -13
_diffrn_reflns_limit_k_max 12
_diffrn_reflns_limit_k_min -13
_diffrn_reflns_limit_l_max 15
_diffrn_reflns_limit_l_min -15
_diffrn_reflns_number 21191
_diffrn_reflns_point_group_measured_fraction_full 0.999
_diffrn_reflns_point_group_measured_fraction_max 0.999
_diffrn_reflns_theta_full 25.242
_diffrn_reflns_theta_max 25.249
_diffrn_reflns_theta_min 2.445
_exptl_absorpt_coefficient_mu 0.091
_exptl_absorpt_correction_T_max 0.7470
_exptl_absorpt_correction_T_min 0.5810
_exptl_absorpt_correction_type multi-scan
_exptl_absorpt_process_details
; 
program SADABS, Bruker (2001). 
;
_exptl_crystal_colour colourless
_exptl_crystal_density_diffrn 1.216
_exptl_crystal_description block
_exptl_crystal_F_000 616
_exptl_crystal_size_max 0.500
_exptl_crystal_size_mid 0.400
_exptl_crystal_size_min 0.300
_refine_diff_density_max 0.113
_refine_diff_density_min -0.227
_refine_diff_density_rms 0.037
_refine_ls_abs_structure_details
; 
 Flack x determined using 1308 quotients [(I+)-(I-)]/[(I+)+(I-)] 
 (Parsons, Flack and Wagner, Acta Cryst. B69 (2013) 249-259). 
;
_refine_ls_extinction_coef .
_refine_ls_extinction_method none
_refine_ls_goodness_of_fit_ref 1.060
_refine_ls_hydrogen_treatment mixed
_refine_ls_matrix_type full
_refine_ls_number_parameters 197
_refine_ls_number_reflns 2810
_refine_ls_number_restraints 20
_refine_ls_restrained_S_all 1.058
_refine_ls_R_factor_all 0.0253
_refine_ls_R_factor_gt 0.0251
_refine_ls_shift/su_max 0.000
_refine_ls_shift/su_mean 0.000
_refine_ls_structure_factor_coef Fsqd
_refine_ls_weighting_details 'w=1/[\s^2^(Fo^2^)+(0.0401P)^2^+0.1705P] where P=(Fo^2^+2Fc^2^)/3'
_refine_ls_weighting_scheme calc
_refine_ls_wR_factor_gt 0.0642
_refine_ls_wR_factor_ref 0.0644
_reflns_Friedel_coverage 0.906
_reflns_Friedel_fraction_full 1.000
_reflns_Friedel_fraction_max 1.000
_reflns_number_gt 2780
_reflns_number_total 2810
_reflns_threshold_expression 'I > 2\s(I)'
_cod_data_source_file 'global_CIF_with_all_4_structures_in_one_Shelxl_2018_3.cif'
_cod_data_source_block 2s
_cod_original_cell_volume 1557.99(7)
_cod_database_code 1564045
_shelx_space_group_comment
; 
The symmetry employed for this shelxl refinement is uniquely defined 
by the following loop, which should always be used as a source of 
symmetry information in preference to the above space-group names. 
They are only intended as comments. 
;
_shelx_estimated_absorpt_t_min 0.956
_shelx_estimated_absorpt_t_max 0.973

loop_
_space_group_symop_operation_xyz
'x, y, z'
'-x, -y, z+1/2'
'-y, x, z+1/4'
'y, -x, z+3/4'

loop_
_atom_site_label
_atom_site_type_symbol
_atom_site_fract_x
_atom_site_fract_y
_atom_site_fract_z
_atom_site_U_iso_or_equiv
_atom_site_adp_type
_atom_site_occupancy
_atom_site_site_symmetry_order
_atom_site_calc_flag
_atom_site_refinement_flags_posn
_atom_site_refinement_flags_adp
_atom_site_refinement_flags_occupancy
_atom_site_disorder_assembly
_atom_site_disorder_group
O1 O 0.48132(14) 0.20615(12) -0.31259(12) 0.0456(4) Uani 1 1 d . . . . .
O2 O 0.46117(13) 0.32457(13) -0.17014(12) 0.0447(4) Uani 1 1 d . . . . .
O3 O 0.57451(11) 0.12323(11) 0.24722(10) 0.0340(3) Uani 1 1 d . . . . .
O4 O 0.51610(11) 0.29722(11) 0.31717(10) 0.0326(3) Uani 1 1 d . . . . .
N1 N 0.35848(12) 0.12678(12) -0.07032(11) 0.0242(3) Uani 1 1 d . . . . .
N2 N 0.38642(12) 0.14215(12) 0.09994(11) 0.0239(3) Uani 1 1 d . . . . .
C1 C 0.34856(14) 0.19961(13) 0.01334(13) 0.0247(3) Uani 1 1 d . . . . .
H1 H 0.319223 0.279540 0.011472 0.030 Uiso 1 1 calc R U . . .
C2 C 0.42314(15) 0.02797(15) 0.07106(14) 0.0292(4) Uani 1 1 d . . . . .
H2 H 0.454735 -0.032004 0.116993 0.035 Uiso 1 1 calc R U . . .
C3 C 0.40516(15) 0.01882(14) -0.03511(14) 0.0275(3) Uani 1 1 d . . . . .
H3 H 0.421573 -0.049463 -0.078036 0.033 Uiso 1 1 calc R U . . .
C4 C 0.33290(15) 0.15677(14) -0.18290(13) 0.0261(3) Uani 1 1 d . . . . .
H4 H 0.329792 0.080957 -0.225440 0.031 Uiso 1 1 calc R U . . .
C5 C 0.43569(15) 0.23546(15) -0.22545(15) 0.0296(3) Uani 1 1 d . . . . .
C6 C 0.21225(15) 0.22160(16) -0.19319(14) 0.0304(4) Uani 1 1 d . . . . .
H6 H 0.215231 0.294967 -0.147375 0.037 Uiso 1 1 calc R U . . .
C7 C 0.19087(19) 0.2615(2) -0.30848(17) 0.0441(5) Uani 1 1 d . . . . .
H7A H 0.193785 0.191536 -0.355751 0.066 Uiso 1 1 calc R U . . .
H7B H 0.253124 0.318806 -0.329537 0.066 Uiso 1 1 calc R U . . .
H7C H 0.111999 0.299705 -0.314017 0.066 Uiso 1 1 calc R U . . .
C8 C 0.10960(19) 0.1432(2) -0.1537(2) 0.0520(5) Uani 1 1 d . . . . .
H8A H 0.034806 0.189297 -0.155054 0.078 Uiso 1 1 calc R U . . .
H8B H 0.126171 0.116959 -0.080506 0.078 Uiso 1 1 calc R U . . .
H8C H 0.101762 0.072960 -0.200187 0.078 Uiso 1 1 calc R U . . .
C9 C 0.37625(14) 0.19111(14) 0.20903(12) 0.0234(3) Uani 1 1 d . . . . .
H9 H 0.339524 0.272712 0.204147 0.028 Uiso 1 1 calc R U . . .
C10 C 0.50124(14) 0.20385(14) 0.26089(13) 0.0244(3) Uani 1 1 d . . . . .
C11 C 0.29266(15) 0.11120(15) 0.27677(14) 0.0304(4) Uani 1 1 d . . . . .
H11 H 0.330702 0.030395 0.283777 0.036 Uiso 1 1 calc R U . . .
C12 C 0.17099(18) 0.0954(2) 0.2227(2) 0.0473(5) Uani 1 1 d . . . . .
H12A H 0.119953 0.043978 0.266957 0.071 Uiso 1 1 calc R U . . .
H12B H 0.182169 0.058302 0.152509 0.071 Uiso 1 1 calc R U . . .
H12C H 0.132756 0.173941 0.214032 0.071 Uiso 1 1 calc R U . . .
C13 C 0.2774(2) 0.1639(2) 0.38894(15) 0.0430(5) Uani 1 1 d . . . . .
H13A H 0.248221 0.246516 0.383451 0.065 Uiso 1 1 calc R U . . .
H13B H 0.354849 0.163229 0.425970 0.065 Uiso 1 1 calc R U . . .
H13C H 0.219547 0.115633 0.429150 0.065 Uiso 1 1 calc R U . . .
N3 N 0.38067(13) 0.50327(13) 0.28280(11) 0.0286(3) Uani 1 1 d D . . . .
H1N H 0.4252(14) 0.4324(12) 0.2934(13) 0.034 Uiso 1 1 d D U . . .
H2N H 0.3180(12) 0.5057(15) 0.3329(12) 0.034 Uiso 1 1 d D U . . .
H3N H 0.3488(14) 0.5036(14) 0.2138(9) 0.034 Uiso 1 1 d D U . . .
H4N H 0.4308(13) 0.5696(12) 0.2918(13) 0.034 Uiso 1 1 d D U . . .

loop_
_atom_site_aniso_label
_atom_site_aniso_U_11
_atom_site_aniso_U_22
_atom_site_aniso_U_33
_atom_site_aniso_U_23
_atom_site_aniso_U_13
_atom_site_aniso_U_12
O1 0.0614(9) 0.0369(7) 0.0386(8) 0.0083(6) 0.0243(7) 0.0117(6)
O2 0.0509(8) 0.0446(8) 0.0387(8) -0.0026(6) 0.0054(6) -0.0187(6)
O3 0.0317(6) 0.0363(7) 0.0339(7) 0.0028(5) -0.0045(5) 0.0072(5)
O4 0.0330(6) 0.0381(7) 0.0266(6) -0.0056(5) -0.0045(5) -0.0027(5)
N1 0.0300(7) 0.0230(6) 0.0197(6) 0.0005(5) 0.0000(5) 0.0006(5)
N2 0.0282(7) 0.0229(6) 0.0207(7) -0.0005(5) -0.0017(5) 0.0023(5)
C1 0.0307(8) 0.0219(7) 0.0215(7) 0.0009(6) -0.0004(6) 0.0004(6)
C2 0.0367(9) 0.0242(8) 0.0266(8) 0.0013(6) -0.0029(7) 0.0066(6)
C3 0.0341(8) 0.0229(7) 0.0256(8) -0.0017(6) 0.0008(7) 0.0052(6)
C4 0.0364(9) 0.0237(7) 0.0182(8) 0.0006(6) -0.0008(7) 0.0007(6)
C5 0.0316(8) 0.0299(8) 0.0272(8) 0.0071(7) 0.0028(7) 0.0060(6)
C6 0.0303(9) 0.0365(9) 0.0245(8) 0.0001(7) -0.0033(7) 0.0010(7)
C7 0.0437(10) 0.0555(12) 0.0332(10) 0.0110(9) -0.0083(8) 0.0035(9)
C8 0.0365(10) 0.0713(15) 0.0481(12) 0.0145(11) -0.0029(9) -0.0088(10)
C9 0.0274(8) 0.0240(7) 0.0188(8) -0.0005(6) -0.0005(6) 0.0017(6)
C10 0.0284(8) 0.0281(8) 0.0167(7) 0.0046(6) 0.0006(6) -0.0025(6)
C11 0.0306(8) 0.0313(8) 0.0291(8) 0.0007(7) 0.0046(7) -0.0040(6)
C12 0.0327(9) 0.0561(12) 0.0531(12) -0.0045(10) 0.0001(9) -0.0107(9)
C13 0.0474(11) 0.0496(11) 0.0321(11) -0.0018(9) 0.0151(8) -0.0094(9)
N3 0.0338(7) 0.0300(7) 0.0218(7) -0.0009(6) -0.0007(6) -0.0024(6)

loop_
_atom_type_symbol
_atom_type_description
_atom_type_scat_dispersion_real
_atom_type_scat_dispersion_imag
_atom_type_scat_source
C C 0.0033 0.0016 'International Tables Vol C Tables 4.2.6.8 and 6.1.1.4'
H H 0.0000 0.0000 'International Tables Vol C Tables 4.2.6.8 and 6.1.1.4'
N N 0.0061 0.0033 'International Tables Vol C Tables 4.2.6.8 and 6.1.1.4'
O O 0.0106 0.0060 'International Tables Vol C Tables 4.2.6.8 and 6.1.1.4'

loop_
_geom_angle_atom_site_label_1
_geom_angle_atom_site_label_2
_geom_angle_atom_site_label_3
_geom_angle
_geom_angle_site_symmetry_1
_geom_angle_site_symmetry_3
C1 N1 C3 108.17(14) . .
C1 N1 C4 126.68(13) . .
C3 N1 C4 125.02(13) . .
C1 N2 C2 108.92(13) . .
C1 N2 C9 123.55(13) . .
C2 N2 C9 127.19(13) . .
N2 C1 N1 108.77(13) . .
N2 C1 H1 125.6 . .
N1 C1 H1 125.6 . .
C3 C2 N2 106.43(15) . .
C3 C2 H2 126.8 . .
N2 C2 H2 126.8 . .
C2 C3 N1 107.71(15) . .
C2 C3 H3 126.1 . .
N1 C3 H3 126.1 . .
N1 C4 C6 110.89(13) . .
N1 C4 C5 108.40(13) . .
C6 C4 C5 110.85(13) . .
N1 C4 H4 108.9 . .
C6 C4 H4 108.9 . .
C5 C4 H4 108.9 . .
O2 C5 O1 127.08(17) . .
O2 C5 C4 115.66(15) . .
O1 C5 C4 117.21(16) . .
C8 C6 C7 110.86(16) . .
C8 C6 C4 111.22(16) . .
C7 C6 C4 110.69(15) . .
C8 C6 H6 108.0 . .
C7 C6 H6 108.0 . .
C4 C6 H6 108.0 . .
C6 C7 H7A 109.5 . .
C6 C7 H7B 109.5 . .
H7A C7 H7B 109.5 . .
C6 C7 H7C 109.5 . .
H7A C7 H7C 109.5 . .
H7B C7 H7C 109.5 . .
C6 C8 H8A 109.5 . .
C6 C8 H8B 109.5 . .
H8A C8 H8B 109.5 . .
C6 C8 H8C 109.5 . .
H8A C8 H8C 109.5 . .
H8B C8 H8C 109.5 . .
N2 C9 C11 109.97(13) . .
N2 C9 C10 110.72(12) . .
C11 C9 C10 111.54(13) . .
N2 C9 H9 108.2 . .
C11 C9 H9 108.2 . .
C10 C9 H9 108.2 . .
O3 C10 O4 126.31(15) . .
O3 C10 C9 118.37(14) . .
O4 C10 C9 115.28(14) . .
C12 C11 C13 110.62(16) . .
C12 C11 C9 111.08(15) . .
C13 C11 C9 110.44(14) . .
C12 C11 H11 108.2 . .
C13 C11 H11 108.2 . .
C9 C11 H11 108.2 . .
C11 C12 H12A 109.5 . .
C11 C12 H12B 109.5 . .
H12A C12 H12B 109.5 . .
C11 C12 H12C 109.5 . .
H12A C12 H12C 109.5 . .
H12B C12 H12C 109.5 . .
C11 C13 H13A 109.5 . .
C11 C13 H13B 109.5 . .
H13A C13 H13B 109.5 . .
C11 C13 H13C 109.5 . .
H13A C13 H13C 109.5 . .
H13B C13 H13C 109.5 . .
H1N N3 H2N 108.8(11) . .
H1N N3 H3N 109.5(11) . .
H2N N3 H3N 109.5(10) . .
H1N N3 H4N 109.4(10) . .
H2N N3 H4N 110.0(11) . .
H3N N3 H4N 109.6(11) . .

loop_
_geom_bond_atom_site_label_1
_geom_bond_atom_site_label_2
_geom_bond_distance
_geom_bond_site_symmetry_2
O1 C5 1.248(2) .
O2 C5 1.244(2) .
O3 C10 1.227(2) .
O4 C10 1.268(2) .
N1 C1 1.330(2) .
N1 C3 1.384(2) .
N1 C4 1.477(2) .
N2 C1 1.329(2) .
N2 C2 1.386(2) .
N2 C9 1.476(2) .
C1 H1 0.9500 .
C2 C3 1.348(3) .
C2 H2 0.9500 .
C3 H3 0.9500 .
C4 C6 1.533(2) .
C4 C5 1.539(2) .
C4 H4 1.0000 .
C6 C8 1.523(3) .
C6 C7 1.529(3) .
C6 H6 1.0000 .
C7 H7A 0.9800 .
C7 H7B 0.9800 .
C7 H7C 0.9800 .
C8 H8A 0.9800 .
C8 H8B 0.9800 .
C8 H8C 0.9800 .
C9 C11 1.544(2) .
C9 C10 1.545(2) .
C9 H9 1.0000 .
C11 C12 1.527(3) .
C11 C13 1.532(3) .
C11 H11 1.0000 .
C12 H12A 0.9800 .
C12 H12B 0.9800 .
C12 H12C 0.9800 .
C13 H13A 0.9800 .
C13 H13B 0.9800 .
C13 H13C 0.9800 .
N3 H1N 0.943(10) .
N3 H2N 0.940(10) .
N3 H3N 0.934(10) .
N3 H4N 0.934(10) .

loop_
_geom_hbond_atom_site_label_D
_geom_hbond_atom_site_label_H
_geom_hbond_atom_site_label_A
_geom_hbond_distance_DH
_geom_hbond_distance_HA
_geom_hbond_distance_DA
_geom_hbond_angle_DHA
_geom_hbond_site_symmetry_A
_geom_hbond_publ_flag
N3 H1N O4 0.943(10) 1.842(10) 2.7839(19) 177.9(16) . yes
N3 H3N O4 0.934(10) 1.937(11) 2.8643(19) 171.7(15) 4_564 yes
N3 H2N O1 0.940(10) 1.814(10) 2.7509(19) 174.6(16) 4_565 yes
N3 H4N O2 0.934(10) 1.753(11) 2.673(2) 167.8(16) 2_665 yes

loop_
_geom_torsion_atom_site_label_1
_geom_torsion_atom_site_label_2
_geom_torsion_atom_site_label_3
_geom_torsion_atom_site_label_4
_geom_torsion
_geom_torsion_site_symmetry_1
_geom_torsion_site_symmetry_2
_geom_torsion_site_symmetry_3
_geom_torsion_site_symmetry_4
C2 N2 C1 N1 0.46(19) . . . .
C9 N2 C1 N1 -173.28(14) . . . .
C3 N1 C1 N2 -0.28(18) . . . .
C4 N1 C1 N2 -176.27(14) . . . .
C1 N2 C2 C3 -0.46(19) . . . .
C9 N2 C2 C3 172.99(15) . . . .
N2 C2 C3 N1 0.3(2) . . . .
C1 N1 C3 C2 0.0(2) . . . .
C4 N1 C3 C2 176.06(15) . . . .
C1 N1 C4 C6 -47.3(2) . . . .
C3 N1 C4 C6 137.34(15) . . . .
C1 N1 C4 C5 74.59(19) . . . .
C3 N1 C4 C5 -100.76(17) . . . .
N1 C4 C5 O2 -51.6(2) . . . .
C6 C4 C5 O2 70.3(2) . . . .
N1 C4 C5 O1 130.89(16) . . . .
C6 C4 C5 O1 -107.18(17) . . . .
N1 C4 C6 C8 -60.9(2) . . . .
C5 C4 C6 C8 178.65(16) . . . .
N1 C4 C6 C7 175.39(15) . . . .
C5 C4 C6 C7 54.93(19) . . . .
C1 N2 C9 C11 116.24(17) . . . .
C2 N2 C9 C11 -56.3(2) . . . .
C1 N2 C9 C10 -120.04(16) . . . .
C2 N2 C9 C10 67.4(2) . . . .
N2 C9 C10 O3 -41.15(19) . . . .
C11 C9 C10 O3 81.66(18) . . . .
N2 C9 C10 O4 140.99(14) . . . .
C11 C9 C10 O4 -96.20(16) . . . .
N2 C9 C11 C12 -54.65(18) . . . .
C10 C9 C11 C12 -177.89(15) . . . .
N2 C9 C11 C13 -177.76(14) . . . .
C10 C9 C11 C13 59.00(18) . . . .
